data_4021003
loop_
_publ_author_name
'Tanasri Bunlaksananusorn'
'Paul Knochel'

_publ_section_title
;
 t-BuOK-Mediated Hydrophosphination of Functionalized Alkenes:
 A Novel Synthesis of Chiral P,N- and P,P-Ligands
;
_journal_name_full 'Journal of Organic Chemistry'
_journal_page_first 4595
_journal_page_last 4601
_journal_paper_doi 10.1021/jo030383u
_journal_volume 69
_journal_year 2004
_chemical_formula_sum 'C30 H32 O4 P2'
_chemical_formula_weight 518.50
_space_group_IT_number 19
_symmetry_cell_setting orthorhombic
_symmetry_space_group_name_Hall 'P 2ac 2ab'
_symmetry_space_group_name_H-M 'P 21 21 21'
_cell_angle_alpha 90.00
_cell_angle_beta 90.00
_cell_angle_gamma 90.00
_cell_formula_units_Z 4
_cell_length_a 8.105(4)
_cell_length_b 8.729(2)
_cell_length_c 37.158(12)
_cell_measurement_temperature 295(2)
_cell_volume 2628.9(17)
_diffrn_ambient_temperature 295(2)
_exptl_crystal_density_diffrn 1.310
_refine_ls_R_factor_obs 0.0420
_refine_ls_wR_factor_obs 0.1061
_cod_database_code 4021003

loop_
_symmetry_equiv_pos_as_xyz
'x, y, z'
'-x+1/2, -y, z+1/2'
'x+1/2, -y+1/2, -z'
'-x, y+1/2, -z+1/2'

loop_
_atom_site_aniso_label
_atom_site_aniso_U_11
_atom_site_aniso_U_22
_atom_site_aniso_U_33
_atom_site_aniso_U_23
_atom_site_aniso_U_13
_atom_site_aniso_U_12
P1 0.0324(4) 0.0274(4) 0.0469(4) -0.0022(4) 0.0007(3) -0.0026(3)
P2 0.0342(4) 0.0329(4) 0.0437(4) -0.0070(4) 0.0003(3) -0.0019(3)
O1 0.0366(12) 0.0342(12) 0.071(2) -0.0030(11) 0.0016(11) 0.0037(10)
O2 0.0401(12) 0.0452(13) 0.0645(15) -0.0145(11) 0.0044(11) 0.0049(11)
O3 0.154(4) 0.118(3) 0.056(2) 0.000(2) 0.007(2) 0.040(3)
O4 0.0395(13) 0.0423(13) 0.077(2) -0.0054(12) -0.0049(12) -0.0019(11)
C1 0.040(2) 0.047(2) 0.052(2) 0.000(2) -0.004(2) -0.020(2)
C2 0.056(2) 0.074(3) 0.077(3) 0.029(2) -0.014(2) -0.019(2)
C3 0.094(4) 0.150(6) 0.084(4) 0.069(4) -0.023(3) -0.050(4)
C4 0.109(5) 0.197(8) 0.051(3) 0.019(4) -0.003(3) -0.097(5)
C5 0.104(4) 0.132(5) 0.062(3) -0.031(3) 0.029(3) -0.063(4)
C6 0.076(3) 0.059(2) 0.060(2) -0.016(2) 0.020(2) -0.026(2)
C7 0.038(2) 0.031(2) 0.048(2) -0.0011(14) -0.0026(14) -0.0037(14)
C8 0.041(2) 0.062(3) 0.059(2) -0.002(2) -0.003(2) 0.001(2)
C9 0.040(2) 0.090(3) 0.086(3) 0.013(3) -0.015(2) -0.010(2)
C10 0.065(3) 0.068(3) 0.079(3) 0.011(2) -0.032(2) -0.022(2)
C11 0.086(3) 0.056(2) 0.063(2) -0.014(2) -0.016(2) -0.015(2)
C12 0.054(2) 0.045(2) 0.062(2) -0.011(2) 0.000(2) -0.005(2)
C13 0.034(2) 0.0283(15) 0.041(2) -0.0049(12) -0.0001(13) -0.0010(13)
C14 0.048(2) 0.036(2) 0.052(2) 0.0020(15) -0.010(2) -0.002(2)
C15 0.068(3) 0.043(2) 0.075(3) 0.011(2) -0.007(2) 0.014(2)
C16 0.075(3) 0.033(2) 0.064(2) 0.006(2) -0.005(2) -0.002(2)
C17 0.053(2) 0.032(2) 0.044(2) 0.0048(14) 0.004(2) -0.008(2)
C18 0.0337(15) 0.0262(15) 0.043(2) -0.0041(13) 0.0015(14) -0.0030(12)
C19 0.066(3) 0.061(2) 0.061(2) 0.004(2) 0.010(2) -0.025(2)
C20 0.059(2) 0.046(2) 0.040(2) 0.0028(15) -0.003(2) -0.005(2)
C21 0.072(3) 0.056(2) 0.045(2) -0.009(2) 0.013(2) -0.008(2)
C22 0.092(3) 0.071(3) 0.050(2) 0.012(2) -0.005(2) -0.010(3)
C23 0.041(2) 0.043(2) 0.039(2) -0.0046(14) -0.0031(14) -0.008(2)
C24 0.076(3) 0.055(2) 0.045(2) -0.012(2) -0.012(2) 0.033(2)
C25 0.104(4) 0.043(2) 0.113(4) 0.008(3) -0.056(3) 0.003(3)
C26 0.122(5) 0.124(5) 0.075(3) 0.055(4) -0.016(3) -0.016(4)
C27 0.037(2) 0.038(2) 0.050(2) -0.007(2) -0.005(2) -0.0004(14)
C28 0.049(2) 0.041(2) 0.091(3) -0.006(2) -0.014(2) -0.006(2)
C29 0.055(2) 0.046(2) 0.096(3) -0.001(2) -0.007(2) -0.018(2)
C30 0.037(2) 0.060(3) 0.082(3) -0.005(2) -0.003(2) -0.013(2)

loop_
_atom_site_label
_atom_site_type_symbol
_atom_site_fract_x
_atom_site_fract_y
_atom_site_fract_z
_atom_site_U_iso_or_equiv
_atom_site_thermal_displace_type
_atom_site_occupancy
_atom_site_calc_flag
_atom_site_refinement_flags
_atom_site_disorder_group
P1 P 0.11613(10) 0.45549(9) 0.11386(2) 0.0356(2) Uani 1 d . .
P2 P 0.33190(10) 0.80526(9) 0.15913(2) 0.0369(2) Uani 1 d . .
O1 O 0.2682(3) 0.3645(3) 0.10735(7) 0.0472(6) Uani 1 d . .
O2 O 0.1831(3) 0.8889(3) 0.17106(6) 0.0499(6) Uani 1 d . .
O3 O 0.3548(6) 0.6609(5) 0.22262(8) 0.1094(14) Uani 1 d . .
O4 O 0.6622(3) 0.8594(3) 0.16546(7) 0.0529(6) Uani 1 d . .
C1 C 0.0434(4) 0.4320(4) 0.15902(9) 0.0462(8) Uani 1 d . .
C2 C 0.0875(5) 0.2961(5) 0.17625(12) 0.0688(12) Uani 1 d . .
H2 H 0.1511(5) 0.2239(5) 0.16415(12) 0.083 Uiso 1 calc R .
C3 C 0.0382(8) 0.2684(9) 0.2105(2) 0.109(2) Uani 1 d . .
H3 H 0.0692(8) 0.1772(9) 0.2215(2) 0.131 Uiso 1 calc R .
C4 C -0.0561(9) 0.3715(11) 0.22929(14) 0.119(3) Uani 1 d . .
H4 H -0.0855(9) 0.3531(11) 0.25310(14) 0.143 Uiso 1 calc R .
C5 C -0.1061(7) 0.5030(8) 0.21185(14) 0.100(2) Uani 1 d . .
H5 H -0.1753(7) 0.5716(8) 0.22361(14) 0.120 Uiso 1 calc R .
C6 C -0.0556(5) 0.5337(5) 0.17769(10) 0.0649(11) Uani 1 d . .
H6 H -0.0882(5) 0.6246(5) 0.16671(10) 0.078 Uiso 1 calc R .
C7 C -0.0532(4) 0.3901(4) 0.08568(9) 0.0392(7) Uani 1 d . .
C8 C -0.2170(4) 0.4047(5) 0.09574(10) 0.0538(10) Uani 1 d . .
H8 H -0.2448(4) 0.4584(5) 0.11650(10) 0.065 Uiso 1 calc R .
C9 C -0.3392(5) 0.3393(5) 0.07480(13) 0.0720(12) Uani 1 d . .
H9 H -0.4490(5) 0.3467(5) 0.08187(13) 0.086 Uiso 1 calc R .
C10 C -0.2995(6) 0.2638(5) 0.04379(12) 0.0706(12) Uani 1 d . .
H10 H -0.3824(6) 0.2199(5) 0.02988(12) 0.085 Uiso 1 calc R .
C11 C -0.1393(6) 0.2523(5) 0.03312(11) 0.0686(12) Uani 1 d . .
H11 H -0.1131(6) 0.2036(5) 0.01160(11) 0.082 Uiso 1 calc R .
C12 C -0.0152(5) 0.3132(4) 0.05441(10) 0.0534(9) Uani 1 d . .
H12 H 0.0945(5) 0.3021(4) 0.04753(10) 0.064 Uiso 1 calc R .
C13 C 0.1381(4) 0.6628(3) 0.10691(8) 0.0343(7) Uani 1 d . .
H13 H 0.0663(4) 0.7130(3) 0.12455(8) 0.041 Uiso 1 calc R .
C14 C 0.0973(4) 0.7346(4) 0.06961(9) 0.0455(8) Uani 1 d . .
H14 H 0.0107(4) 0.6811(4) 0.05616(9) 0.055 Uiso 1 calc R .
C15 C 0.0607(5) 0.9059(4) 0.07715(12) 0.0619(11) Uani 1 d . .
H15A H -0.0122(5) 0.9179(4) 0.09765(12) 0.074 Uiso 1 calc R .
H15B H 0.0117(5) 0.9553(4) 0.05634(12) 0.074 Uiso 1 calc R .
C16 C 0.2349(5) 0.9712(4) 0.08521(11) 0.0569(10) Uani 1 d . .
H16A H 0.2635(5) 1.0511(4) 0.06819(11) 0.068 Uiso 1 calc R .
H16B H 0.2401(5) 1.0128(4) 0.10939(11) 0.068 Uiso 1 calc R .
C17 C 0.3512(4) 0.8326(4) 0.08125(8) 0.0432(8) Uani 1 d . .
C18 C 0.3175(4) 0.7231(3) 0.11392(8) 0.0343(6) Uani 1 d . .
H18 H 0.3938(4) 0.6363(3) 0.11239(8) 0.041 Uiso 1 calc R .
C19 C 0.5310(5) 0.8702(5) 0.07508(11) 0.0625(11) Uani 1 d . .
H19A H 0.5437(7) 0.9179(27) 0.0520(3) 0.075 Uiso 1 calc R .
H19B H 0.5950(6) 0.7777(6) 0.0758(7) 0.075 Uiso 1 calc R .
H19C H 0.5685(10) 0.9390(24) 0.0935(4) 0.075 Uiso 1 calc R .
C20 C 0.2641(5) 0.7434(4) 0.05014(9) 0.0482(8) Uani 1 d . .
C21 C 0.3404(5) 0.5882(4) 0.04059(10) 0.0578(10) Uani 1 d . .
H21A H 0.3419(28) 0.5240(11) 0.0616(2) 0.069 Uiso 1 calc R .
H21B H 0.4511(11) 0.6032(5) 0.0321(6) 0.069 Uiso 1 calc R .
H21C H 0.2760(17) 0.5401(13) 0.0221(5) 0.069 Uiso 1 calc R .
C22 C 0.2573(6) 0.8347(5) 0.01464(10) 0.0708(12) Uani 1 d . .
H22A H 0.2049(31) 0.9317(15) 0.0188(2) 0.085 Uiso 1 calc R .
H22B H 0.1955(30) 0.7780(16) -0.0029(3) 0.085 Uiso 1 calc R .
H22C H 0.3674(7) 0.8512(27) 0.0059(4) 0.085 Uiso 1 calc R .
C23 C 0.3843(4) 0.6465(4) 0.18751(8) 0.0409(8) Uani 1 d . .
C24 C 0.4622(5) 0.5169(4) 0.18058(10) 0.0585(11) Uani 1 d . .
H24 H 0.5022(5) 0.4843(4) 0.15841(10) 0.070 Uiso 1 calc R .
C25 C 0.4725(7) 0.4377(6) 0.2138(2) 0.087(2) Uani 1 d . .
H25 H 0.5163(7) 0.3405(6) 0.2175(2) 0.104 Uiso 1 calc R .
C26 C 0.4107(8) 0.5247(8) 0.2374(2) 0.107(2) Uani 1 d . .
H26 H 0.4037(8) 0.5004(8) 0.2617(2) 0.129 Uiso 1 calc R .
C27 C 0.5091(4) 0.9257(4) 0.16180(9) 0.0420(8) Uani 1 d . .
C28 C 0.5270(5) 1.0783(4) 0.16001(12) 0.0602(10) Uani 1 d . .
H28 H 0.4432(5) 1.1500(4) 0.15713(12) 0.072 Uiso 1 calc R .
C29 C 0.6978(5) 1.1095(5) 0.16332(13) 0.0654(11) Uani 1 d . .
H29 H 0.7473(5) 1.2056(5) 0.16338(13) 0.078 Uiso 1 calc R .
C30 C 0.7733(4) 0.9763(5) 0.16629(11) 0.0594(10) Uani 1 d . .
H30 H 0.8868(4) 0.9639(5) 0.16862(11) 0.071 Uiso 1 calc R .

loop_
_geom_bond_atom_site_label_1
_geom_bond_atom_site_label_2
_geom_bond_distance
_geom_bond_site_symmetry_2
_geom_bond_publ_flag
P1 O1 1.486(2) . ?
P1 C1 1.790(4) . ?
P1 C7 1.818(3) . ?
P1 C13 1.837(3) . ?
P2 O2 1.478(2) . ?
P2 C27 1.783(3) . ?
P2 C23 1.793(3) . ?
P2 C18 1.830(3) . ?
O3 C23 1.332(4) . ?
O3 C26 1.385(7) . ?
O4 C30 1.361(4) . ?
O4 C27 1.375(4) . ?
C1 C6 1.384(5) . ?
C1 C2 1.394(5) . ?
C2 C3 1.354(7) . ?
C3 C4 1.372(10) . ?
C4 C5 1.379(9) . ?
C5 C6 1.361(6) . ?
C7 C12 1.377(5) . ?
C7 C8 1.386(5) . ?
C8 C9 1.383(5) . ?
C9 C10 1.366(7) . ?
C10 C11 1.362(6) . ?
C11 C12 1.385(5) . ?
C13 C14 1.557(4) . ?
C13 C18 1.568(4) . ?
C14 C20 1.535(5) . ?
C14 C15 1.550(5) . ?
C15 C16 1.552(6) . ?
C16 C17 1.541(5) . ?
C17 C19 1.511(5) . ?
C17 C20 1.563(5) . ?
C17 C18 1.569(4) . ?
C20 C21 1.531(5) . ?
C20 C22 1.542(5) . ?
C23 C24 1.321(5) . ?
C24 C25 1.417(6) . ?
C25 C26 1.264(8) . ?
C27 C28 1.342(5) . ?
C28 C29 1.416(5) . ?
C29 C30 1.319(6) . ?

loop_
_cod_related_entry_id
_cod_related_entry_database
_cod_related_entry_code
1 ChemSpider 9927396
